data_4035839
loop_
_publ_author_name
'Kumar, Siripuram Vijay'
'Acharya, Anand'
'Ila, Hiriyakkanavar'

_publ_section_title
;
 Synthesis of 2,4,5-Trisubstituted Oxazoles with Complementary
 Regioselectivity from \a-Oxoketene Dithioacetals and
 \b-(Methylthio)-\b-(het)aryl-2-propenones.
;
_journal_issue 12
_journal_name_full 'The Journal of organic chemistry'
_journal_page_first 6607
_journal_page_last 6622
_journal_paper_doi 10.1021/acs.joc.8b00900
_journal_volume 83
_journal_year 2018
_chemical_formula_moiety 'C22 H14 F3 N O4'
_chemical_formula_sum 'C22 H14 F3 N O4'
_chemical_formula_weight 413.34
_space_group_crystal_system monoclinic
_space_group_IT_number 15
_space_group_name_Hall '-C 2yc'
_space_group_name_H-M_alt 'C 1 2/c 1'
_atom_sites_solution_hydrogens geom
_atom_sites_solution_primary direct
_audit_creation_date 2016-06-23
_audit_creation_method
;
Olex2 1.2
(compiled 2016.02.19 svn.r3266 for OlexSys, GUI svn.r5155)
;
_cell_angle_alpha 90
_cell_angle_beta 114.419(7)
_cell_angle_gamma 90
_cell_formula_units_Z 8
_cell_length_a 32.547(2)
_cell_length_b 4.2555(2)
_cell_length_c 30.3660(19)
_cell_measurement_reflns_used 2835
_cell_measurement_temperature 298
_cell_measurement_theta_max 20.727
_cell_measurement_theta_min 2.394
_cell_volume 3829.6(4)
_computing_cell_refinement 'SAINT v8.34A (Bruker, 2013)'
_computing_data_reduction 'SAINT v8.34A (Bruker, 2013)'
_computing_molecular_graphics 'Olex2 (Dolomanov et al., 2009)'
_computing_publication_material 'Olex2 (Dolomanov et al., 2009)'
_computing_structure_refinement 'ShelXL (Sheldrick, 2015)'
_computing_structure_solution 'SIR2004 (Burla et al., 2007)'
_diffrn_ambient_temperature 298.0
_diffrn_measured_fraction_theta_full 0.997
_diffrn_measured_fraction_theta_max 0.997
_diffrn_measurement_device_type 'Bruker D8 Venture'
_diffrn_radiation_type MoK\a
_diffrn_radiation_wavelength 0.71073
_diffrn_reflns_av_R_equivalents 0.1623
_diffrn_reflns_av_unetI/netI 0.0731
_diffrn_reflns_Laue_measured_fraction_full 0.997
_diffrn_reflns_Laue_measured_fraction_max 0.997
_diffrn_reflns_limit_h_max 38
_diffrn_reflns_limit_h_min -38
_diffrn_reflns_limit_k_max 5
_diffrn_reflns_limit_k_min -5
_diffrn_reflns_limit_l_max 36
_diffrn_reflns_limit_l_min -36
_diffrn_reflns_number 31871
_diffrn_reflns_point_group_measured_fraction_full 0.997
_diffrn_reflns_point_group_measured_fraction_max 0.997
_diffrn_reflns_theta_full 25.378
_diffrn_reflns_theta_max 25.378
_diffrn_reflns_theta_min 2.395
_exptl_absorpt_coefficient_mu 0.118
_exptl_absorpt_correction_T_max 0.7452
_exptl_absorpt_correction_T_min 0.6296
_exptl_absorpt_correction_type multi-scan
_exptl_absorpt_process_details
;
SADABS-2014/5 (Bruker,2014/5) was used for absorption correction.
wR2(int) was 0.0765 before and 0.0577 after correction.
The Ratio of minimum to maximum transmission is 0.8449.
The \l/2 correction factor is Not present.
;
_exptl_crystal_colour 'clear light yellow'
_exptl_crystal_colour_lustre clear
_exptl_crystal_colour_modifier light
_exptl_crystal_colour_primary yellow
_exptl_crystal_density_diffrn 1.434
_exptl_crystal_description needle
_exptl_crystal_F_000 1696
_exptl_crystal_size_max 0.24
_exptl_crystal_size_mid 0.04
_exptl_crystal_size_min 0.02
_refine_diff_density_max 0.178
_refine_diff_density_min -0.155
_refine_diff_density_rms 0.036
_refine_ls_extinction_method none
_refine_ls_goodness_of_fit_ref 1.074
_refine_ls_hydrogen_treatment constr
_refine_ls_matrix_type full
_refine_ls_number_parameters 299
_refine_ls_number_reflns 3498
_refine_ls_number_restraints 0
_refine_ls_restrained_S_all 1.074
_refine_ls_R_factor_all 0.1771
_refine_ls_R_factor_gt 0.0775
_refine_ls_shift/su_max 0.000
_refine_ls_shift/su_mean 0.000
_refine_ls_structure_factor_coef Fsqd
_refine_ls_weighting_details 'w=1/[\s^2^(Fo^2^)+(0.0559P)^2^+4.7271P] where P=(Fo^2^+2Fc^2^)/3'
_refine_ls_weighting_scheme calc
_refine_ls_wR_factor_gt 0.1544
_refine_ls_wR_factor_ref 0.1900
_reflns_Friedel_coverage 0.000
_reflns_number_gt 1630
_reflns_number_total 3498
_reflns_threshold_expression 'I > 2\s(I)'
_cod_data_source_file jo8b00900_si_002.cif
_cod_data_source_block compound_5j
_cod_original_cell_volume 3829.5(4)
_cod_database_code 4035839
_shelx_space_group_comment
;
The symmetry employed for this shelxl refinement is uniquely defined
by the following loop, which should always be used as a source of
symmetry information in preference to the above space-group names.
They are only intended as comments.
;
_olex2_refinement_description
;
1. Fixed Uiso
 At 1.2 times of:
  All C(H) groups
 At 1.5 times of:
  All C(H,H,H) groups
2. Others
 Fixed Sof: F1AA(0.5) F2(0.5) F2AA(0.5) F1(0.5) F0AA(0.5) F3(0.5)
3.a Aromatic/amide H refined with riding coordinates:
 C00B(H00B), C00C(H00C), C00E(H00E), C00F(H00F), C00G(H00G), C00I(H00I),
 C00K(H00K), C00L(H00L), C00M(H00M), C00R(H00R), C00V(H00V)
3.b Idealised Me refined as rotating group:
 C00U(H00A,H00D,H00H)
;
_shelx_shelxl_version_number 2014/7
_olex2_submission_special_instructions 'No special instructions were received'

loop_
_space_group_symop_operation_xyz
'x, y, z'
'-x, y, -z+1/2'
'x+1/2, y+1/2, z'
'-x+1/2, y+1/2, -z+1/2'
'-x, -y, -z'
'x, -y, z-1/2'
'-x+1/2, -y+1/2, -z'
'x+1/2, -y+1/2, z-1/2'

loop_
_atom_site_label
_atom_site_type_symbol
_atom_site_fract_x
_atom_site_fract_y
_atom_site_fract_z
_atom_site_U_iso_or_equiv
_atom_site_adp_type
_atom_site_occupancy
_atom_site_site_symmetry_order
_atom_site_calc_flag
_atom_site_refinement_flags_posn
_atom_site_refinement_flags_occupancy
_atom_site_disorder_assembly
_atom_site_disorder_group
O2 O 0.37471(8) 0.4936(6) 0.45797(9) 0.0698(8) Uani 1 1 d . . . .
O3 O 0.29467(8) 0.1732(7) 0.49942(10) 0.0776(8) Uani 1 1 d . . . .
N003 N 0.29996(11) 0.5148(8) 0.42030(12) 0.0694(9) Uani 1 1 d . . . .
C004 C 0.33369(14) 0.4150(10) 0.45758(15) 0.0632(11) Uani 1 1 d . . . .
O005 O 0.30481(10) 0.8380(13) 0.31445(11) 0.1545(19) Uani 1 1 d . . . .
C1 C 0.33528(14) 0.2327(10) 0.49794(15) 0.0648(11) Uani 1 1 d . . . .
C007 C 0.36477(14) 0.6574(10) 0.41569(14) 0.0679(11) Uani 1 1 d . . . .
C008 C 0.31871(14) 0.6684(10) 0.39235(14) 0.0693(11) Uani 1 1 d . . . .
O1 O 0.52118(10) 1.0770(11) 0.39982(14) 0.1424(16) Uani 1 1 d . . . .
C00A C 0.24080(14) 0.8466(11) 0.33101(15) 0.0762(12) Uani 1 1 d . . . .
C00B C 0.22380(16) 0.9564(10) 0.36278(15) 0.0781(12) Uani 1 1 d . . . .
H00B H 0.2429 0.9802 0.3953 0.094 Uiso 1 1 calc R . . .
C00C C 0.36855(15) 0.1065(11) 0.53616(16) 0.0805(13) Uani 1 1 d . . . .
H00C H 0.3992 0.1160 0.5435 0.097 Uiso 1 1 calc R . . .
C00D C 0.40412(13) 0.7707(10) 0.40940(15) 0.0698(11) Uani 1 1 d . . . .
C00E C 0.34819(17) -0.0452(11) 0.56356(16) 0.0878(14) Uani 1 1 d . . . .
H00E H 0.3628 -0.1559 0.5923 0.105 Uiso 1 1 calc R . . .
C00F C 0.30441(17) 0.0012(11) 0.54043(16) 0.0843(13) Uani 1 1 d . . . .
H00F H 0.2830 -0.0734 0.5507 0.101 Uiso 1 1 calc R . . .
C00G C 0.17927(18) 1.0306(10) 0.34712(18) 0.0856(13) Uani 1 1 d . . . .
H00G H 0.1685 1.1090 0.3689 0.103 Uiso 1 1 calc R . . .
C00H C 0.28929(16) 0.7887(13) 0.34416(15) 0.0943(16) Uani 1 1 d . . . .
C00I C 0.16640(16) 0.8783(13) 0.26770(17) 0.1003(16) Uani 1 1 d . . . .
H00I H 0.1467 0.8494 0.2355 0.120 Uiso 1 1 calc R . . .
C00J C 0.15030(16) 0.9909(11) 0.29969(18) 0.0811(12) Uani 1 1 d . . . .
C00K C 0.21124(16) 0.8073(13) 0.28262(15) 0.0971(16) Uani 1 1 d . . . .
H00K H 0.2219 0.7332 0.2605 0.117 Uiso 1 1 calc R . . .
C00L C 0.40222(15) 0.9302(13) 0.36965(18) 0.1029(17) Uani 1 1 d . . . .
H00L H 0.3741 0.9692 0.3448 0.123 Uiso 1 1 calc R . . .
C00M C 0.44622(17) 0.7231(15) 0.44502(19) 0.126(2) Uani 1 1 d . . . .
H00M H 0.4491 0.6172 0.4730 0.151 Uiso 1 1 calc R . . .
C00O C 0.48127(16) 0.9811(13) 0.4001(2) 0.0991(16) Uani 1 1 d . . . .
C00R C 0.44002(16) 1.0361(13) 0.36458(19) 0.1095(18) Uani 1 1 d . . . .
H00R H 0.4372 1.1447 0.3369 0.131 Uiso 1 1 calc R . . .
C00U C 0.51984(18) 1.2377(17) 0.3583(2) 0.159(3) Uani 1 1 d . . . .
H00A H 0.5074 1.1017 0.3307 0.238 Uiso 1 1 calc GR . . .
H00D H 0.5499 1.2982 0.3633 0.238 Uiso 1 1 calc GR . . .
H00H H 0.5013 1.4218 0.3528 0.238 Uiso 1 1 calc GR . . .
C00V C 0.48463(17) 0.8276(17) 0.4408(2) 0.149(3) Uani 1 1 d . . . .
H00V H 0.5128 0.7930 0.4658 0.178 Uiso 1 1 calc R . . .
C3 C 0.1016(2) 1.0742(16) 0.2839(5) 0.113(2) Uani 1 1 d . . . .
F1AA F 0.0852(4) 1.088(6) 0.3111(5) 0.162(8) Uani 0.5 1 d . P A 2
F2 F 0.0924(5) 1.333(3) 0.2523(7) 0.165(6) Uani 0.5 1 d . P A 2
F2AA F 0.0748(4) 0.860(4) 0.2448(7) 0.162(6) Uani 0.5 1 d . P A 2
F1 F 0.0811(6) 0.854(4) 0.2995(11) 0.189(8) Uani 0.5 1 d . P A 1
F0AA F 0.0980(4) 1.332(3) 0.3111(6) 0.153(5) Uani 0.5 1 d . P A 1
F3 F 0.0791(5) 1.117(5) 0.2430(5) 0.152(6) Uani 0.5 1 d . P A 1

loop_
_atom_site_aniso_label
_atom_site_aniso_U_11
_atom_site_aniso_U_22
_atom_site_aniso_U_33
_atom_site_aniso_U_23
_atom_site_aniso_U_13
_atom_site_aniso_U_12
O2 0.0583(17) 0.0875(19) 0.0691(18) -0.0028(16) 0.0319(14) -0.0009(15)
O3 0.0600(18) 0.110(2) 0.0680(18) 0.0010(17) 0.0316(15) -0.0071(16)
N003 0.061(2) 0.094(3) 0.054(2) -0.0080(19) 0.0240(19) -0.013(2)
C004 0.057(3) 0.080(3) 0.060(3) -0.012(2) 0.032(2) -0.011(2)
O005 0.072(2) 0.321(6) 0.067(2) 0.031(3) 0.0258(19) -0.033(3)
C1 0.059(3) 0.076(3) 0.069(3) -0.013(2) 0.036(2) -0.006(2)
C007 0.067(3) 0.086(3) 0.055(3) -0.009(2) 0.029(2) -0.008(2)
C008 0.063(3) 0.095(3) 0.053(3) -0.007(2) 0.027(2) -0.016(2)
O1 0.063(2) 0.217(4) 0.152(3) 0.066(3) 0.050(2) 0.002(2)
C00A 0.062(3) 0.104(3) 0.056(3) 0.003(2) 0.017(2) -0.023(2)
C00B 0.082(3) 0.088(3) 0.062(3) -0.011(2) 0.027(3) -0.017(3)
C00C 0.061(3) 0.106(4) 0.080(3) 0.009(3) 0.034(3) 0.010(3)
C00D 0.055(3) 0.090(3) 0.068(3) 0.001(2) 0.029(2) 0.000(2)
C00E 0.084(4) 0.106(4) 0.078(3) 0.014(3) 0.039(3) 0.018(3)
C00F 0.084(4) 0.109(4) 0.070(3) 0.011(3) 0.041(3) -0.006(3)
C00G 0.093(4) 0.075(3) 0.092(4) -0.007(3) 0.042(3) -0.009(3)
C00H 0.075(3) 0.153(5) 0.056(3) 0.003(3) 0.028(3) -0.027(3)
C00I 0.068(3) 0.154(5) 0.067(3) -0.003(3) 0.015(3) -0.023(3)
C00J 0.074(3) 0.083(3) 0.081(3) 0.012(3) 0.027(3) -0.009(3)
C00K 0.078(3) 0.158(5) 0.055(3) -0.007(3) 0.028(3) -0.021(3)
C00L 0.057(3) 0.156(5) 0.095(4) 0.034(3) 0.031(3) -0.005(3)
C00M 0.068(3) 0.195(6) 0.115(4) 0.071(4) 0.037(3) 0.003(4)
C00O 0.059(3) 0.139(4) 0.111(4) 0.033(4) 0.048(3) 0.003(3)
C00R 0.066(3) 0.162(5) 0.105(4) 0.046(4) 0.041(3) 0.001(3)
C00U 0.098(4) 0.232(8) 0.173(6) 0.086(6) 0.083(4) 0.003(4)
C00V 0.057(3) 0.239(7) 0.140(5) 0.093(5) 0.032(3) 0.009(4)
C3 0.090(5) 0.079(5) 0.154(8) 0.021(5) 0.034(6) -0.006(4)
F1AA 0.087(7) 0.29(3) 0.122(7) 0.005(17) 0.057(6) 0.009(15)
F2 0.120(9) 0.146(10) 0.197(15) 0.068(9) 0.034(9) 0.011(6)
F2AA 0.086(6) 0.173(11) 0.172(12) -0.035(11) -0.002(6) -0.013(8)
F1 0.122(8) 0.182(12) 0.30(2) 0.024(14) 0.120(12) -0.006(9)
F0AA 0.123(9) 0.155(9) 0.162(10) -0.007(9) 0.041(7) 0.043(7)
F3 0.083(8) 0.25(2) 0.104(8) -0.008(16) 0.018(6) 0.021(14)

loop_
_atom_type_symbol
_atom_type_description
_atom_type_scat_dispersion_real
_atom_type_scat_dispersion_imag
_atom_type_scat_source
C C 0.0033 0.0016 'International Tables Vol C Tables 4.2.6.8 and 6.1.1.4'
H H 0.0000 0.0000 'International Tables Vol C Tables 4.2.6.8 and 6.1.1.4'
F F 0.0171 0.0103 'International Tables Vol C Tables 4.2.6.8 and 6.1.1.4'
N N 0.0061 0.0033 'International Tables Vol C Tables 4.2.6.8 and 6.1.1.4'
O O 0.0106 0.0060 'International Tables Vol C Tables 4.2.6.8 and 6.1.1.4'

loop_
_geom_angle_atom_site_label_1
_geom_angle_atom_site_label_2
_geom_angle_atom_site_label_3
_geom_angle
C004 O2 C007 105.2(3)
C00F O3 C1 105.5(3)
C004 N003 C008 105.2(3)
O2 C004 C1 115.7(4)
N003 C004 O2 113.8(3)
N003 C004 C1 130.5(4)
O3 C1 C004 115.8(4)
C00C C1 O3 110.3(4)
C00C C1 C004 133.9(4)
O2 C007 C00D 114.2(4)
C008 C007 O2 106.6(3)
C008 C007 C00D 139.2(4)
N003 C008 C00H 120.0(4)
C007 C008 N003 109.2(3)
C007 C008 C00H 130.6(4)
C00O O1 C00U 118.0(4)
C00B C00A C00H 124.1(4)
C00B C00A C00K 118.5(4)
C00K C00A C00H 117.3(4)
C00A C00B H00B 119.6
C00G C00B C00A 120.8(4)
C00G C00B H00B 119.6
C1 C00C H00C 126.7
C1 C00C C00E 106.7(4)
C00E C00C H00C 126.7
C00L C00D C007 124.2(4)
C00L C00D C00M 116.0(4)
C00M C00D C007 119.8(4)
C00C C00E H00E 126.7
C00F C00E C00C 106.5(4)
C00F C00E H00E 126.7
O3 C00F H00F 124.5
C00E C00F O3 111.1(4)
C00E C00F H00F 124.5
C00B C00G H00G 119.7
C00B C00G C00J 120.7(4)
C00J C00G H00G 119.7
O005 C00H C008 119.8(4)
O005 C00H C00A 119.5(4)
C008 C00H C00A 120.6(4)
C00J C00I H00I 119.6
C00J C00I C00K 120.7(4)
C00K C00I H00I 119.6
C00G C00J C3 119.1(7)
C00I C00J C00G 119.5(5)
C00I C00J C3 121.5(7)
C00A C00K H00K 120.1
C00I C00K C00A 119.9(4)
C00I C00K H00K 120.1
C00D C00L H00L 118.5
C00D C00L C00R 123.1(4)
C00R C00L H00L 118.5
C00D C00M H00M 119.0
C00D C00M C00V 121.9(5)
C00V C00M H00M 119.0
C00R C00O O1 125.3(5)
C00R C00O C00V 119.3(4)
C00V C00O O1 115.4(5)
C00L C00R H00R 120.2
C00O C00R C00L 119.5(4)
C00O C00R H00R 120.2
O1 C00U H00A 109.5
O1 C00U H00D 109.5
O1 C00U H00H 109.5
H00A C00U H00D 109.5
H00A C00U H00H 109.5
H00D C00U H00H 109.5
C00M C00V H00V 119.9
C00O C00V C00M 120.1(5)
C00O C00V H00V 119.9
F1AA C3 C00J 121.6(11)
F1AA C3 F2 114.6(15)
F1AA C3 F2AA 108.4(12)
F2 C3 C00J 107.5(8)
F2 C3 F2AA 92.7(15)
F2AA C3 C00J 108.0(9)
F1 C3 C00J 109.6(10)
F1 C3 F0AA 99.4(16)
F0AA C3 C00J 109.3(9)
F3 C3 C00J 119.5(12)
F3 C3 F1 107.5(15)
F3 C3 F0AA 109.7(12)

loop_
_geom_bond_atom_site_label_1
_geom_bond_atom_site_label_2
_geom_bond_distance
O2 C004 1.371(4)
O2 C007 1.377(4)
O3 C1 1.364(4)
O3 C00F 1.364(5)
N003 C004 1.280(5)
N003 C008 1.396(4)
C004 C1 1.434(5)
O005 C00H 1.221(4)
C1 C00C 1.330(5)
C007 C008 1.369(5)
C007 C00D 1.453(5)
C008 C00H 1.470(6)
O1 C00O 1.365(5)
O1 C00U 1.419(6)
C00A C00B 1.377(5)
C00A C00H 1.480(6)
C00A C00K 1.394(5)
C00B H00B 0.9300
C00B C00G 1.363(6)
C00C H00C 0.9300
C00C C00E 1.416(5)
C00D C00L 1.364(5)
C00D C00M 1.365(6)
C00E H00E 0.9300
C00E C00F 1.317(5)
C00F H00F 0.9300
C00G H00G 0.9300
C00G C00J 1.367(6)
C00I H00I 0.9300
C00I C00J 1.367(6)
C00I C00K 1.371(6)
C00J C3 1.497(7)
C00K H00K 0.9300
C00L H00L 0.9300
C00L C00R 1.377(6)
C00M H00M 0.9300
C00M C00V 1.382(6)
C00O C00R 1.350(6)
C00O C00V 1.361(6)
C00R H00R 0.9300
C00U H00A 0.9600
C00U H00D 0.9600
C00U H00H 0.9600
C00V H00V 0.9300
C3 F1AA 1.156(14)
C3 F2 1.409(18)
C3 F2AA 1.465(19)
C3 F1 1.345(19)
C3 F0AA 1.406(17)
C3 F3 1.165(12)

loop_
_geom_torsion_atom_site_label_1
_geom_torsion_atom_site_label_2
_geom_torsion_atom_site_label_3
_geom_torsion_atom_site_label_4
_geom_torsion
O2 C004 C1 O3 175.5(3)
O2 C004 C1 C00C -3.4(7)
O2 C007 C008 N003 0.7(4)
O2 C007 C008 C00H -174.2(4)
O2 C007 C00D C00L 178.0(4)
O2 C007 C00D C00M -2.9(6)
O3 C1 C00C C00E 0.5(5)
N003 C004 C1 O3 -5.6(6)
N003 C004 C1 C00C 175.5(5)
N003 C008 C00H O005 -158.7(5)
N003 C008 C00H C00A 20.5(7)
C004 O2 C007 C008 0.0(4)
C004 O2 C007 C00D 178.6(3)
C004 N003 C008 C007 -1.1(4)
C004 N003 C008 C00H 174.4(4)
C004 C1 C00C C00E 179.5(4)
C1 O3 C00F C00E 0.1(5)
C1 C00C C00E C00F -0.4(5)
C007 O2 C004 N003 -0.8(4)
C007 O2 C004 C1 178.3(3)
C007 C008 C00H O005 15.7(8)
C007 C008 C00H C00A -165.1(4)
C007 C00D C00L C00R 179.8(5)
C007 C00D C00M C00V -179.7(5)
C008 N003 C004 O2 1.2(4)
C008 N003 C004 C1 -177.7(4)
C008 C007 C00D C00L -4.1(8)
C008 C007 C00D C00M 175.0(5)
O1 C00O C00R C00L -179.0(5)
O1 C00O C00V C00M 179.4(6)
C00A C00B C00G C00J 1.5(7)
C00B C00A C00H O005 -145.2(5)
C00B C00A C00H C008 35.6(7)
C00B C00A C00K C00I 0.1(7)
C00B C00G C00J C00I -0.6(7)
C00B C00G C00J C3 179.8(5)
C00C C00E C00F O3 0.2(5)
C00D C007 C008 N003 -177.3(5)
C00D C007 C008 C00H 7.8(9)
C00D C00L C00R C00O 0.3(9)
C00D C00M C00V C00O -0.5(10)
C00F O3 C1 C004 -179.6(3)
C00F O3 C1 C00C -0.4(4)
C00G C00J C3 F1AA -21(2)
C00G C00J C3 F2 113.6(12)
C00G C00J C3 F2AA -147.5(13)
C00G C00J C3 F1 -74.4(18)
C00G C00J C3 F0AA 33.6(12)
C00G C00J C3 F3 161.1(14)
C00H C00A C00B C00G 174.1(4)
C00H C00A C00K C00I -175.6(5)
C00I C00J C3 F1AA 159.1(19)
C00I C00J C3 F2 -66.0(12)
C00I C00J C3 F2AA 32.9(15)
C00I C00J C3 F1 106.1(19)
C00I C00J C3 F0AA -146.0(10)
C00I C00J C3 F3 -18.5(17)
C00J C00I C00K C00A 0.7(8)
C00K C00A C00B C00G -1.2(7)
C00K C00A C00H O005 30.2(7)
C00K C00A C00H C008 -149.0(4)
C00K C00I C00J C00G -0.5(8)
C00K C00I C00J C3 179.1(5)
C00L C00D C00M C00V -0.6(9)
C00M C00D C00L C00R 0.7(8)
C00R C00O C00V C00M 1.5(10)
C00U O1 C00O C00R -2.4(9)
C00U O1 C00O C00V 179.8(6)
C00V C00O C00R C00L -1.4(9)
